data_7044642
loop_
_publ_author_name
'Mangin, Lo\"ic P'
'Zargarian, Davit'

_publ_section_title
;
 C&#x2212;H Nickellation of Phenol-Derived Phosphinites: Regioselectivity
 and Structures of Cyclonickellated Complexes
;
_journal_name_full 'Dalton Transactions'
_journal_paper_doi 10.1039/C7DT03403B
_journal_year 2017
_chemical_formula_moiety 'C26 H40 Br2 Ni2 O2 P2'
_chemical_formula_sum 'C26 H40 Br2 Ni2 O2 P2'
_chemical_formula_weight 723.76
_space_group_crystal_system monoclinic
_space_group_IT_number 14
_space_group_name_Hall '-P 2yn'
_space_group_name_H-M_alt 'P 1 21/n 1'
_symmetry_space_group_name_Hall '-P 2yn'
_symmetry_space_group_name_H-M 'P 1 21/n 1'
_atom_sites_solution_hydrogens geom
_audit_creation_date 2017-10-05
_audit_creation_method
;
Olex2 1.2
(compiled 2017.08.10 svn.r3458 for OlexSys, GUI svn.r5381)
;
_audit_update_record
;
2017-10-24 deposited with the CCDC.
2017-11-02 downloaded from the CCDC.
;
_cell_angle_alpha 90
_cell_angle_beta 109.753(3)
_cell_angle_gamma 90
_cell_formula_units_Z 2
_cell_length_a 11.1846(11)
_cell_length_b 11.1021(11)
_cell_length_c 12.8093(13)
_cell_measurement_reflns_used 9737
_cell_measurement_temperature 100
_cell_measurement_theta_max 72.089
_cell_measurement_theta_min 5.793
_cell_volume 1497.0(3)
_computing_cell_refinement
;
SAINT (2013) V8.34A; Integration Software for Single Crystal Data.
Bruker AXS Inc., Madison, WI 53719-1173.
;
_computing_data_collection
;
APEX 2 (2013) Bruker AXS Inc., Madison, WI 53719-1173.
;
_computing_data_reduction
;
SAINT (2013) V8.34A; Integration Software for Single Crystal Data.
Bruker AXS Inc., Madison, WI 53719-1173.
;
_computing_molecular_graphics 'Olex2 (Dolomanov et al., 2009)'
_computing_publication_material 'Olex2 (Dolomanov et al., 2009)'
_computing_structure_refinement 'XL (Sheldrick, 2008)'
_computing_structure_solution 'XT (Sheldrick, 2015)'
_diffrn_ambient_temperature 100
_diffrn_detector 'CCD area detector'
_diffrn_detector_area_resol_mean 8.3
_diffrn_detector_type 'Bruker APEX2 CCD'
_diffrn_measured_fraction_theta_full 0.999
_diffrn_measured_fraction_theta_max 0.998
_diffrn_measurement_device 'three-circle diffractometer'
_diffrn_measurement_device_type 'Bruker Smart APEX'
_diffrn_measurement_method '\w scans'
_diffrn_radiation_collimation 'Focusing mirrors'
_diffrn_radiation_monochromator 'Quazar MX Mirror Optics'
_diffrn_radiation_probe x-ray
_diffrn_radiation_type CuK\a
_diffrn_radiation_wavelength 1.54178
_diffrn_reflns_av_R_equivalents 0.0548
_diffrn_reflns_av_unetI/netI 0.0209
_diffrn_reflns_Laue_measured_fraction_full 0.999
_diffrn_reflns_Laue_measured_fraction_max 0.998
_diffrn_reflns_limit_h_max 13
_diffrn_reflns_limit_h_min -13
_diffrn_reflns_limit_k_max 13
_diffrn_reflns_limit_k_min -13
_diffrn_reflns_limit_l_max 15
_diffrn_reflns_limit_l_min -15
_diffrn_reflns_number 39328
_diffrn_reflns_point_group_measured_fraction_full 0.999
_diffrn_reflns_point_group_measured_fraction_max 0.998
_diffrn_reflns_theta_full 67.679
_diffrn_reflns_theta_max 72.082
_diffrn_reflns_theta_min 5.792
_diffrn_source 'Microfocus Source'
_diffrn_source_target Cu
_diffrn_source_type 'Incoatec I\mS High Brilliance Microsource'
_exptl_absorpt_coefficient_mu 5.859
_exptl_absorpt_correction_T_max 0.7535
_exptl_absorpt_correction_T_min 0.3843
_exptl_absorpt_correction_type multi-scan
_exptl_absorpt_process_details
;
SADABS-2014/5 (Bruker,2014/5) was used for absorption correction.
wR2(int) was 0.1553 before and 0.0742 after correction.
The Ratio of minimum to maximum transmission is 0.5100.
The \l/2 correction factor is 0.00150.
;
_exptl_crystal_colour orange
_exptl_crystal_colour_primary orange
_exptl_crystal_density_diffrn 1.606
_exptl_crystal_description plate
_exptl_crystal_F_000 736
_exptl_crystal_size_max 0.32
_exptl_crystal_size_mid 0.26
_exptl_crystal_size_min 0.24
_refine_diff_density_max 1.230
_refine_diff_density_min -0.699
_refine_diff_density_rms 0.099
_refine_ls_extinction_method none
_refine_ls_goodness_of_fit_ref 1.095
_refine_ls_hydrogen_treatment constr
_refine_ls_matrix_type full
_refine_ls_number_parameters 159
_refine_ls_number_reflns 2941
_refine_ls_number_restraints 0
_refine_ls_restrained_S_all 1.095
_refine_ls_R_factor_all 0.0361
_refine_ls_R_factor_gt 0.0359
_refine_ls_shift/su_max 0.002
_refine_ls_shift/su_mean 0.000
_refine_ls_structure_factor_coef Fsqd
_refine_ls_weighting_details 'w=1/[\s^2^(Fo^2^)+(0.0686P)^2^+1.2520P] where P=(Fo^2^+2Fc^2^)/3'
_refine_ls_weighting_scheme calc
_refine_ls_wR_factor_gt 0.1023
_refine_ls_wR_factor_ref 0.1028
_reflns_Friedel_coverage 0.000
_reflns_number_gt 2906
_reflns_number_total 2941
_reflns_threshold_expression 'I > 2\s(I)'
_cod_data_source_file c7dt03403b2.cif
_cod_data_source_block loic11
_cod_depositor_comments
;
The following automatic conversions were performed:

'_diffrn_radiation_probe' value 'X-ray' changed to 'x-ray' according
to
/home/data/users/saulius/crontab/automatic-downloads/rss-feeds/RSC/lib/dictionaries/cif_core.dic
dictionary named 'cif_core.dic' version 2.4.2 from 2011-04-26.

Automatic conversion script
Id: cif_fix_values 4973 2017-02-22 13:04:09Z antanas 
;
_cod_database_code 7044642
_shelx_shelxl_version_number 2014/7
_shelx_space_group_comment
;
The symmetry employed for this shelxl refinement is uniquely defined
by the following loop, which should always be used as a source of
symmetry information in preference to the above space-group names.
They are only intended as comments.
;
_olex2_refinement_description
;
1. Fixed Uiso
 At 1.2 times of:
  All C(H) groups
 At 1.5 times of:
  All C(H,H,H) groups
2.a Ternary CH refined with riding coordinates:
 C8(H8), C11(H11)
2.b Aromatic/amide H refined with riding coordinates:
 C3(H3), C4(H4), C6(H6)
2.c Idealised Me refined as rotating group:
 C7(H7A,H7B,H7C), C9(H9A,H9B,H9C), C10(H10A,H10B,H10C), C12(H12A,H12B,H12C),
 C13(H13A,H13B,H13C)
;
_olex2_submission_special_instructions 'No special instructions were received'

loop_
_space_group_symop_operation_xyz
'x, y, z'
'-x+1/2, y+1/2, -z+1/2'
'-x, -y, -z'
'x-1/2, -y-1/2, z-1/2'

loop_
_atom_site_label
_atom_site_type_symbol
_atom_site_fract_x
_atom_site_fract_y
_atom_site_fract_z
_atom_site_U_iso_or_equiv
_atom_site_adp_type
_atom_site_occupancy
_atom_site_site_symmetry_order
_atom_site_calc_flag
_atom_site_refinement_flags_posn
Br1 Br 0.88251(2) 0.45760(2) 0.54245(2) 0.02919(13) Uani 1 1 d .
Ni1 Ni 0.89558(4) 0.58742(4) 0.39870(3) 0.02368(14) Uani 1 1 d .
P1 P 0.90666(6) 0.70477(6) 0.27408(5) 0.02464(16) Uani 1 1 d .
O1 O 0.76207(16) 0.72683(17) 0.18885(14) 0.0292(4) Uani 1 1 d .
C1 C 0.6745(2) 0.6940(2) 0.2398(2) 0.0263(5) Uani 1 1 d .
C2 C 0.7191(2) 0.6302(2) 0.3400(2) 0.0263(5) Uani 1 1 d .
C3 C 0.6266(2) 0.6026(2) 0.3870(2) 0.0286(5) Uani 1 1 d .
H3 H 0.6511 0.5613 0.4560 0.034 Uiso 1 1 calc R
C4 C 0.4992(2) 0.6335(2) 0.3357(2) 0.0305(5) Uani 1 1 d .
H4 H 0.4391 0.6122 0.3700 0.037 Uiso 1 1 calc R
C5 C 0.4586(2) 0.6954(2) 0.2346(2) 0.0306(5) Uani 1 1 d .
C6 C 0.5491(2) 0.7276(2) 0.1872(2) 0.0291(5) Uani 1 1 d .
H6 H 0.5253 0.7720 0.1199 0.035 Uiso 1 1 calc R
C7 C 0.3207(3) 0.7289(3) 0.1790(3) 0.0408(7) Uani 1 1 d .
H7A H 0.2668 0.6606 0.1826 0.061 Uiso 1 1 calc GR
H7B H 0.3058 0.7497 0.1013 0.061 Uiso 1 1 calc GR
H7C H 0.3000 0.7983 0.2171 0.061 Uiso 1 1 calc GR
C8 C 0.9895(2) 0.6534(2) 0.1814(2) 0.0290(5) Uani 1 1 d .
H8 H 1.0819 0.6477 0.2262 0.035 Uiso 1 1 calc R
C9 C 0.9448(3) 0.5273(3) 0.1379(2) 0.0377(6) Uani 1 1 d .
H9A H 0.9499 0.4741 0.2003 0.057 Uiso 1 1 calc GR
H9B H 0.9991 0.4957 0.0982 0.057 Uiso 1 1 calc GR
H9C H 0.8567 0.5311 0.0873 0.057 Uiso 1 1 calc GR
C10 C 0.9765(3) 0.7420(3) 0.0869(2) 0.0363(6) Uani 1 1 d .
H10A H 0.8864 0.7545 0.0447 0.054 Uiso 1 1 calc GR
H10B H 1.0195 0.7094 0.0379 0.054 Uiso 1 1 calc GR
H10C H 1.0155 0.8190 0.1177 0.054 Uiso 1 1 calc GR
C11 C 0.9614(2) 0.8577(2) 0.3184(2) 0.0306(5) Uani 1 1 d .
H11 H 0.9431 0.9079 0.2499 0.037 Uiso 1 1 calc R
C12 C 0.8836(3) 0.9092(2) 0.3852(2) 0.0352(6) Uani 1 1 d .
H12A H 0.7931 0.9047 0.3412 0.053 Uiso 1 1 calc GR
H12B H 0.9076 0.9935 0.4038 0.053 Uiso 1 1 calc GR
H12C H 0.9002 0.8626 0.4536 0.053 Uiso 1 1 calc GR
C13 C 1.1045(3) 0.8650(3) 0.3810(2) 0.0358(6) Uani 1 1 d .
H13A H 1.1256 0.8177 0.4494 0.054 Uiso 1 1 calc GR
H13B H 1.1288 0.9492 0.3995 0.054 Uiso 1 1 calc GR
H13C H 1.1506 0.8329 0.3343 0.054 Uiso 1 1 calc GR

loop_
_atom_site_aniso_label
_atom_site_aniso_U_11
_atom_site_aniso_U_22
_atom_site_aniso_U_33
_atom_site_aniso_U_23
_atom_site_aniso_U_13
_atom_site_aniso_U_12
Br1 0.02539(18) 0.03257(19) 0.02684(18) 0.00815(9) 0.00519(13) 0.00166(9)
Ni1 0.0231(2) 0.0243(3) 0.0205(2) 0.00249(16) 0.00314(18) 0.00021(15)
P1 0.0228(3) 0.0261(3) 0.0219(3) 0.0028(2) 0.0034(2) -0.0001(2)
O1 0.0229(8) 0.0354(10) 0.0257(8) 0.0063(7) 0.0036(7) 0.0015(7)
C1 0.0254(11) 0.0272(12) 0.0240(11) -0.0011(9) 0.0053(9) -0.0010(9)
C2 0.0286(11) 0.0232(11) 0.0245(11) -0.0028(9) 0.0057(9) -0.0012(9)
C3 0.0309(12) 0.0277(12) 0.0248(11) -0.0022(9) 0.0062(10) -0.0002(10)
C4 0.0283(12) 0.0314(13) 0.0317(13) -0.0022(10) 0.0099(10) -0.0007(10)
C5 0.0246(12) 0.0308(12) 0.0334(13) -0.0027(10) 0.0059(10) 0.0021(10)
C6 0.0270(12) 0.0302(12) 0.0252(12) -0.0007(10) 0.0024(9) 0.0012(10)
C7 0.0259(13) 0.0508(17) 0.0428(16) 0.0069(13) 0.0077(12) 0.0057(12)
C8 0.0267(11) 0.0343(13) 0.0247(12) 0.0026(10) 0.0070(9) 0.0013(10)
C9 0.0431(16) 0.0396(15) 0.0306(14) -0.0018(11) 0.0128(12) -0.0009(12)
C10 0.0351(13) 0.0464(15) 0.0274(12) 0.0094(11) 0.0105(11) 0.0012(12)
C11 0.0316(12) 0.0247(12) 0.0317(13) 0.0037(10) 0.0059(10) -0.0014(10)
C12 0.0370(14) 0.0265(13) 0.0377(14) 0.0004(10) 0.0070(11) 0.0027(10)
C13 0.0329(14) 0.0305(13) 0.0382(14) -0.0021(11) 0.0045(11) -0.0057(11)

loop_
_atom_type_symbol
_atom_type_description
_atom_type_scat_dispersion_real
_atom_type_scat_dispersion_imag
_atom_type_scat_source
C C 0.0181 0.0091 'International Tables Vol C Tables 4.2.6.8 and 6.1.1.4'
H H 0.0000 0.0000 'International Tables Vol C Tables 4.2.6.8 and 6.1.1.4'
Br Br -0.6763 1.2805 'International Tables Vol C Tables 4.2.6.8 and 6.1.1.4'
Ni Ni -3.0029 0.5091 'International Tables Vol C Tables 4.2.6.8 and 6.1.1.4'
O O 0.0492 0.0322 'International Tables Vol C Tables 4.2.6.8 and 6.1.1.4'
P P 0.2955 0.4335 'International Tables Vol C Tables 4.2.6.8 and 6.1.1.4'

loop_
_geom_angle_atom_site_label_1
_geom_angle_atom_site_label_2
_geom_angle_atom_site_label_3
_geom_angle
_geom_angle_site_symmetry_3
Ni1 Br1 Ni1 92.400(16) 3_766
Br1 Ni1 Br1 87.600(16) 3_766
P1 Ni1 Br1 178.82(3) .
P1 Ni1 Br1 92.74(2) 3_766
C2 Ni1 Br1 174.92(8) 3_766
C2 Ni1 Br1 97.39(8) .
C2 Ni1 P1 82.28(8) .
O1 P1 Ni1 107.57(7) .
O1 P1 C8 102.54(11) .
O1 P1 C11 102.69(11) .
C8 P1 Ni1 118.33(9) .
C8 P1 C11 107.54(13) .
C11 P1 Ni1 116.14(9) .
C1 O1 P1 109.91(15) .
O1 C1 C2 118.1(2) .
C6 C1 O1 117.2(2) .
C6 C1 C2 124.7(2) .
C1 C2 Ni1 118.92(19) .
C3 C2 Ni1 126.23(19) .
C3 C2 C1 114.8(2) .
C2 C3 H3 119.0 .
C2 C3 C4 122.0(2) .
C4 C3 H3 119.0 .
C3 C4 H4 119.4 .
C3 C4 C5 121.2(2) .
C5 C4 H4 119.4 .
C4 C5 C7 121.2(2) .
C6 C5 C4 118.3(2) .
C6 C5 C7 120.5(2) .
C1 C6 C5 119.0(2) .
C1 C6 H6 120.5 .
C5 C6 H6 120.5 .
C5 C7 H7A 109.5 .
C5 C7 H7B 109.5 .
C5 C7 H7C 109.5 .
H7A C7 H7B 109.5 .
H7A C7 H7C 109.5 .
H7B C7 H7C 109.5 .
P1 C8 H8 107.4 .
C9 C8 P1 110.34(19) .
C9 C8 H8 107.4 .
C9 C8 C10 111.7(2) .
C10 C8 P1 112.36(19) .
C10 C8 H8 107.4 .
C8 C9 H9A 109.5 .
C8 C9 H9B 109.5 .
C8 C9 H9C 109.5 .
H9A C9 H9B 109.5 .
H9A C9 H9C 109.5 .
H9B C9 H9C 109.5 .
C8 C10 H10A 109.5 .
C8 C10 H10B 109.5 .
C8 C10 H10C 109.5 .
H10A C10 H10B 109.5 .
H10A C10 H10C 109.5 .
H10B C10 H10C 109.5 .
P1 C11 H11 107.3 .
C12 C11 P1 109.16(18) .
C12 C11 H11 107.3 .
C12 C11 C13 112.3(2) .
C13 C11 P1 113.12(19) .
C13 C11 H11 107.3 .
C11 C12 H12A 109.5 .
C11 C12 H12B 109.5 .
C11 C12 H12C 109.5 .
H12A C12 H12B 109.5 .
H12A C12 H12C 109.5 .
H12B C12 H12C 109.5 .
C11 C13 H13A 109.5 .
C11 C13 H13B 109.5 .
C11 C13 H13C 109.5 .
H13A C13 H13B 109.5 .
H13A C13 H13C 109.5 .
H13B C13 H13C 109.5 .

loop_
_geom_bond_atom_site_label_1
_geom_bond_atom_site_label_2
_geom_bond_distance
_geom_bond_site_symmetry_2
Br1 Ni1 2.3815(5) .
Br1 Ni1 2.3903(5) 3_766
Ni1 Br1 2.3903(5) 3_766
Ni1 P1 2.0963(7) .
Ni1 C2 1.920(3) .
P1 O1 1.6352(17) .
P1 C8 1.827(3) .
P1 C11 1.829(3) .
O1 C1 1.396(3) .
C1 C2 1.402(4) .
C1 C6 1.387(4) .
C2 C3 1.395(4) .
C3 H3 0.9500 .
C3 C4 1.395(4) .
C4 H4 0.9500 .
C4 C5 1.399(4) .
C5 C6 1.391(4) .
C5 C7 1.511(4) .
C6 H6 0.9500 .
C7 H7A 0.9800 .
C7 H7B 0.9800 .
C7 H7C 0.9800 .
C8 H8 1.0000 .
C8 C9 1.527(4) .
C8 C10 1.527(4) .
C9 H9A 0.9800 .
C9 H9B 0.9800 .
C9 H9C 0.9800 .
C10 H10A 0.9800 .
C10 H10B 0.9800 .
C10 H10C 0.9800 .
C11 H11 1.0000 .
C11 C12 1.523(4) .
C11 C13 1.531(4) .
C12 H12A 0.9800 .
C12 H12B 0.9800 .
C12 H12C 0.9800 .
C13 H13A 0.9800 .
C13 H13B 0.9800 .
C13 H13C 0.9800 .

loop_
_geom_torsion_atom_site_label_1
_geom_torsion_atom_site_label_2
_geom_torsion_atom_site_label_3
_geom_torsion_atom_site_label_4
_geom_torsion
Ni1 P1 O1 C1 18.06(17)
Ni1 P1 C8 C9 47.9(2)
Ni1 P1 C8 C10 173.29(16)
Ni1 P1 C11 C12 -51.2(2)
Ni1 P1 C11 C13 74.6(2)
Ni1 C2 C3 C4 -177.4(2)
P1 O1 C1 C2 -11.4(3)
P1 O1 C1 C6 168.32(19)
O1 P1 C8 C9 -70.2(2)
O1 P1 C8 C10 55.2(2)
O1 P1 C11 C12 65.87(19)
O1 P1 C11 C13 -168.29(19)
O1 C1 C2 Ni1 -2.0(3)
O1 C1 C2 C3 178.8(2)
O1 C1 C6 C5 179.3(2)
C1 C2 C3 C4 1.7(4)
C2 C1 C6 C5 -1.0(4)
C2 C3 C4 C5 -0.7(4)
C3 C4 C5 C6 -1.2(4)
C3 C4 C5 C7 179.9(3)
C4 C5 C6 C1 2.0(4)
C6 C1 C2 Ni1 178.3(2)
C6 C1 C2 C3 -0.8(4)
C7 C5 C6 C1 -179.1(3)
C8 P1 O1 C1 143.53(17)
C8 P1 C11 C12 173.61(18)
C8 P1 C11 C13 -60.6(2)
C11 P1 O1 C1 -104.96(18)
C11 P1 C8 C9 -178.07(18)
C11 P1 C8 C10 -52.7(2)
